data_7135649
loop_
_publ_author_name
'Li, Jingwen'
'Zhang, Ziqi'
'Li, Zenghui'
'Wang, Jing'
'Xu, Changyuan'
'Xiong, Jie'
'Yue, Ling'
'Rao, Bin'

_publ_section_title
;
 D&#x2d9;-A radicals fabricated from polychlorinated trityl and pyridinium
 featuring a SOMO-LUMO electronic transition.
;
_journal_issue 29
_journal_name_full 'Chemical communications (Cambridge, England)'
_journal_page_first 7558
_journal_page_last 7562
_journal_paper_doi 10.1039/d6cc00928j
_journal_volume 62
_journal_year 2026
_chemical_formula_moiety 'C33 H17 Cl8 N, C F3 O3 S, C H2 Cl2'
_chemical_formula_sum 'C35 H19 Cl10 F3 N O3 S'
_chemical_formula_weight 945.07
_space_group_crystal_system triclinic
_space_group_IT_number 2
_space_group_name_Hall '-P 1'
_space_group_name_H-M_alt 'P -1'
_atom_sites_solution_hydrogens geom
_atom_sites_solution_primary iterative
_audit_creation_date 2025-06-20
_audit_creation_method
;
Olex2 1.5
(compiled 2025.05.31 svn.r86d253d1 for OlexSys, GUI svn.r7254)
;
_audit_update_record
;
2026-02-08 deposited with the CCDC.	2026-03-18 downloaded from the CCDC.
;
_cell_angle_alpha 92.261(3)
_cell_angle_beta 96.458(3)
_cell_angle_gamma 96.987(3)
_cell_formula_units_Z 2
_cell_length_a 8.2874(4)
_cell_length_b 8.3231(4)
_cell_length_c 28.0291(14)
_cell_measurement_reflns_used 7430
_cell_measurement_temperature 150
_cell_measurement_theta_max 68.22
_cell_measurement_theta_min 3.18
_cell_volume 1904.06(16)
_computing_cell_refinement 'SAINT V8.40B (?, 2016)'
_computing_data_reduction 'SAINT V8.40B (?, 2016)'
_computing_molecular_graphics 'Olex2 1.5 (Dolomanov et al., 2009)'
_computing_publication_material 'Olex2 1.5 (Dolomanov et al., 2009)'
_computing_structure_refinement 'SHELXL 2019/3 (Sheldrick, 2015)'
_computing_structure_solution 'olex2.solve 1.5 (Bourhis et al., 2015)'
_diffrn_ambient_temperature 150.00
_diffrn_measured_fraction_theta_full 0.991
_diffrn_measured_fraction_theta_max 0.981
_diffrn_measurement_device_type 'Bruker APEX-II CCD'
_diffrn_measurement_method '\f and \w scans'
_diffrn_radiation_type CuK\a
_diffrn_radiation_wavelength 1.54178
_diffrn_reflns_av_R_equivalents 0.1494
_diffrn_reflns_av_unetI/netI 0.1018
_diffrn_reflns_Laue_measured_fraction_full 0.991
_diffrn_reflns_Laue_measured_fraction_max 0.981
_diffrn_reflns_limit_h_max 9
_diffrn_reflns_limit_h_min -9
_diffrn_reflns_limit_k_max 10
_diffrn_reflns_limit_k_min -10
_diffrn_reflns_limit_l_max 33
_diffrn_reflns_limit_l_min -33
_diffrn_reflns_number 38981
_diffrn_reflns_point_group_measured_fraction_full 0.991
_diffrn_reflns_point_group_measured_fraction_max 0.981
_diffrn_reflns_theta_full 67.679
_diffrn_reflns_theta_max 68.908
_diffrn_reflns_theta_min 3.178
_diffrn_standards_number 0
_exptl_absorpt_coefficient_mu 7.679
_exptl_absorpt_correction_T_max 0.7531
_exptl_absorpt_correction_T_min 0.4909
_exptl_absorpt_correction_type none
_exptl_absorpt_process_details
;
SADABS-2016/2 (Bruker,2016/2) was used for absorption correction.
wR2(int) was 0.1642 before and 0.1076 after correction.
The Ratio of minimum to maximum transmission is 0.6518.
The \l/2 correction factor is Not present.
;
_exptl_crystal_colour 'clear light red'
_exptl_crystal_colour_lustre clear
_exptl_crystal_colour_modifier light
_exptl_crystal_colour_primary red
_exptl_crystal_density_diffrn 1.648
_exptl_crystal_description block
_exptl_crystal_F_000 946
_exptl_crystal_size_max 0.052
_exptl_crystal_size_mid 0.044
_exptl_crystal_size_min 0.032
_refine_diff_density_max 0.769
_refine_diff_density_min -1.209
_refine_diff_density_rms 0.177
_refine_ls_extinction_method none
_refine_ls_goodness_of_fit_ref 1.051
_refine_ls_hydrogen_treatment constr
_refine_ls_matrix_type full
_refine_ls_number_parameters 443
_refine_ls_number_reflns 6916
_refine_ls_number_restraints 1
_refine_ls_restrained_S_all 1.051
_refine_ls_R_factor_all 0.1393
_refine_ls_R_factor_gt 0.1079
_refine_ls_shift/su_max 0.000
_refine_ls_shift/su_mean 0.000
_refine_ls_structure_factor_coef Fsqd
_refine_ls_weighting_details 'w=1/[\s^2^(Fo^2^)+(0.1367P)^2^+15.1308P] where P=(Fo^2^+2Fc^2^)/3'
_refine_ls_weighting_scheme calc
_refine_ls_wR_factor_gt 0.2717
_refine_ls_wR_factor_ref 0.2901
_reflns_Friedel_coverage 0.000
_reflns_number_gt 4790
_reflns_number_total 6916
_reflns_threshold_expression 'I > 2\s(I)'
_cod_data_source_file d6cc00928j2.cif
_cod_data_source_block 2c
_cod_depositor_comments 'Adding full bibliography for 7135646--7135649.cif.'
_cod_original_sg_symbol_H-M P-1
_cod_database_code 7135649
_shelx_shelxl_version_number 2019/3
_shelx_space_group_comment
;
The symmetry employed for this shelxl refinement is uniquely defined
by the following loop, which should always be used as a source of
symmetry information in preference to the above space-group names.
They are only intended as comments.
;
_shelx_estimated_absorpt_t_max 0.791
_shelx_estimated_absorpt_t_min 0.691
_olex2_refinement_description
;
1. Fixed Uiso
 At 1.2 times of:
  All C(H) groups, All C(H,H) groups
 At 1.5 times of:
  All C(H,H,H) groups
2. Restrained distances
 C5-C6
 1.47 with sigma of 0.001
3.a Secondary CH2 refined with riding coordinates:
 C35(H35A,H35B)
3.b Aromatic/amide H refined with riding coordinates:
 C30(H30), C4(H4), C32(H32), C20(H20), C24(H24), C26(H26), C11(H11), C10(H10),
 C9(H9), C8(H8), C14(H14), C17(H17), C16(H16), C15(H15)
3.c Fitted hexagon refined as free rotating group:
 C23(C24,C25,C26,C27,C22), C11(C10,C9,C8,C7,C12), C14(C13,C18,C17,C16,C15)
3.d Idealised Me refined as rotating group:
 C19(H19A,H19B,H19C)
;
_olex2_submission_special_instructions 'No special instructions were received'

loop_
_space_group_symop_operation_xyz
'x, y, z'
'-x, -y, -z'

loop_
_atom_site_label
_atom_site_type_symbol
_atom_site_fract_x
_atom_site_fract_y
_atom_site_fract_z
_atom_site_U_iso_or_equiv
_atom_site_adp_type
_atom_site_occupancy
_atom_site_site_symmetry_order
_atom_site_calc_flag
_atom_site_refinement_flags_posn
_atom_site_refinement_flags_adp
_atom_site_refinement_flags_occupancy
_atom_site_disorder_assembly
_atom_site_disorder_group
Cl1 Cl 0.7483(2) 0.1319(2) 0.33500(7) 0.0279(5) Uani 1 1 d . . . . .
Cl7 Cl 1.0630(2) 0.3825(3) 0.42748(7) 0.0316(5) Uani 1 1 d . . . . .
Cl6 Cl 0.4262(2) 0.4738(3) 0.37810(8) 0.0360(5) Uani 1 1 d . . . . .
Cl5 Cl 0.7804(3) 0.7996(3) 0.42766(8) 0.0373(5) Uani 1 1 d . . . . .
Cl3 Cl 1.0598(3) 0.4491(3) 0.29845(8) 0.0361(5) Uani 1 1 d . . . . .
Cl2 Cl 0.6449(3) 0.7495(2) 0.29401(8) 0.0366(6) Uani 1 1 d . . . . .
Cl8 Cl 0.6018(3) 0.1771(4) 0.53737(8) 0.0510(7) Uani 1 1 d . . . . .
S1 S 0.5042(3) -0.1923(3) 0.12736(10) 0.0416(6) Uani 1 1 d . . . . .
Cl4 Cl 1.3232(4) 1.0498(3) 0.35805(9) 0.0564(8) Uani 1 1 d . . . . .
Cl9 Cl 0.9719(5) -0.4662(4) 0.08809(12) 0.0702(9) Uani 1 1 d . . . . .
Cl10 Cl 1.0011(6) -0.4272(6) 0.19176(13) 0.0925(13) Uani 1 1 d . . . . .
C33 C 0.5807(9) 0.4019(10) 0.4155(3) 0.0250(17) Uani 1 1 d . . . . .
N1 N 0.4228(9) 0.2949(8) 0.1400(2) 0.0299(16) Uani 1 1 d . . . . .
C29 C 0.8580(9) 0.3711(9) 0.4376(3) 0.0209(16) Uani 1 1 d . . . . .
F3 F 0.2596(10) -0.1264(9) 0.0681(3) 0.077(2) Uani 1 1 d . . . . .
O1 O 0.3981(10) -0.3224(9) 0.1437(3) 0.053(2) Uani 1 1 d . . . . .
F1 F 0.3996(13) -0.2949(9) 0.0387(3) 0.089(3) Uani 1 1 d . . . . .
C28 C 0.7436(10) 0.4268(10) 0.4041(3) 0.0249(17) Uani 1 1 d . . . . .
O3 O 0.5067(11) -0.0389(9) 0.1530(3) 0.064(2) Uani 1 1 d . . . . .
C2 C 0.6938(10) 0.4380(9) 0.3131(3) 0.0224(16) Uani 1 1 d . . . . .
C30 C 0.8181(11) 0.2957(11) 0.4789(3) 0.0296(19) Uani 1 1 d . . . . .
H30 H 0.899970 0.259911 0.501033 0.036 Uiso 1 1 calc R U . . .
O2 O 0.6643(11) -0.2347(10) 0.1190(4) 0.078(3) Uani 1 1 d . . . . .
C1 C 0.7845(10) 0.4997(10) 0.3601(3) 0.0255(18) Uani 1 1 d . . . . .
C21 C 0.6240(10) 0.5421(9) 0.2805(3) 0.0236(17) Uani 1 1 d . . . . .
C4 C 0.5680(10) 0.2130(9) 0.2566(3) 0.0263(18) Uani 1 1 d . . . . .
H4 H 0.554207 0.100253 0.247878 0.032 Uiso 1 1 calc R U . . .
C32 C 0.5351(10) 0.3282(11) 0.4559(3) 0.0293(18) Uani 1 1 d . . . . .
H32 H 0.424188 0.314885 0.462210 0.035 Uiso 1 1 calc R U . . .
C20 C 0.5296(11) 0.4844(10) 0.2378(3) 0.0272(18) Uani 1 1 d . . . . .
H20 H 0.487432 0.558793 0.216333 0.033 Uiso 1 1 calc R U . . .
C6 C 0.3822(10) 0.2658(9) 0.1832(2) 0.0282(18) Uani 1 1 d D . . . .
C3 C 0.6590(10) 0.2722(10) 0.2994(3) 0.0267(18) Uani 1 1 d . . . . .
C5 C 0.4965(10) 0.3209(10) 0.2263(2) 0.0274(18) Uani 1 1 d D . . . .
C23 C 1.0451(6) 0.6238(5) 0.33069(17) 0.0269(18) Uani 1 1 d G . . . .
C24 C 1.1682(6) 0.7523(7) 0.32949(18) 0.033(2) Uani 1 1 d G . . . .
H24 H 1.250193 0.744915 0.308655 0.039 Uiso 1 1 calc R U . . .
C25 C 1.1715(6) 0.8917(6) 0.3588(2) 0.035(2) Uani 1 1 d G . . . .
C26 C 1.0516(6) 0.9026(5) 0.38924(18) 0.0303(19) Uani 1 1 d G . . . .
H26 H 1.053844 0.997846 0.409249 0.036 Uiso 1 1 calc R U . . .
C27 C 0.9284(6) 0.7741(6) 0.39044(16) 0.0273(18) Uani 1 1 d G . . . .
C22 C 0.9252(6) 0.6347(5) 0.36117(18) 0.0254(17) Uani 1 1 d G . . . .
F2 F 0.4954(15) -0.0421(11) 0.0477(3) 0.104(3) Uani 1 1 d . . . . .
C31 C 0.6552(11) 0.2748(11) 0.4866(3) 0.0319(19) Uani 1 1 d . . . . .
C19 C 0.5963(12) 0.3497(11) 0.1339(3) 0.036(2) Uani 1 1 d . . . . .
H19A H 0.607771 0.463871 0.125957 0.055 Uiso 1 1 calc R U . . .
H19B H 0.629563 0.283869 0.107854 0.055 Uiso 1 1 calc R U . . .
H19C H 0.665967 0.337655 0.163863 0.055 Uiso 1 1 calc R U . . .
C11 C -0.0511(6) 0.0754(8) 0.1545(2) 0.049(3) Uani 1 1 d G . . . .
H11 H -0.129876 0.048565 0.127105 0.059 Uiso 1 1 calc R U . . .
C10 C -0.0911(6) 0.0388(8) 0.2000(2) 0.051(3) Uani 1 1 d G . . . .
H10 H -0.197180 -0.013037 0.203746 0.061 Uiso 1 1 calc R U . . .
C9 C 0.0242(7) 0.0781(9) 0.24002(18) 0.046(2) Uani 1 1 d G . . . .
H9 H -0.003145 0.053041 0.271134 0.056 Uiso 1 1 calc R U . . .
C8 C 0.1794(6) 0.1539(8) 0.23452(16) 0.039(2) Uani 1 1 d G . . . .
H8 H 0.258196 0.180720 0.261881 0.046 Uiso 1 1 calc R U . . .
C7 C 0.2194(5) 0.1905(7) 0.18900(19) 0.033(2) Uani 1 1 d G . . . .
C12 C 0.1041(7) 0.1512(7) 0.14897(16) 0.035(2) Uani 1 1 d G . . . .
C14 C 0.0407(7) 0.1647(9) 0.0595(2) 0.057(3) Uani 1 1 d G . . . .
H14 H -0.067484 0.114511 0.061317 0.069 Uiso 1 1 calc R U . . .
C13 C 0.1515(7) 0.1933(8) 0.10091(17) 0.040(2) Uani 1 1 d G . . . .
C18 C 0.3098(7) 0.2668(7) 0.09825(17) 0.037(2) Uani 1 1 d G . . . .
C17 C 0.3575(7) 0.3116(8) 0.0542(2) 0.045(3) Uani 1 1 d G . . . .
H17 H 0.465681 0.361838 0.052343 0.054 Uiso 1 1 calc R U . . .
C16 C 0.2467(9) 0.2831(9) 0.01275(16) 0.059(3) Uani 1 1 d G . . . .
H16 H 0.279239 0.313730 -0.017381 0.071 Uiso 1 1 calc R U . . .
C15 C 0.0883(8) 0.2096(9) 0.01541(18) 0.061(3) Uani 1 1 d G . . . .
H15 H 0.012656 0.190067 -0.012895 0.073 Uiso 1 1 calc R U . . .
C34 C 0.4112(19) -0.1624(14) 0.0684(4) 0.061(3) Uani 1 1 d . . . . .
C35 C 1.0081(15) -0.3255(14) 0.1381(4) 0.055(3) Uani 1 1 d . . . . .
H35A H 1.116895 -0.261165 0.138276 0.066 Uiso 1 1 calc R U . . .
H35B H 0.924340 -0.250030 0.135603 0.066 Uiso 1 1 calc R U . . .

loop_
_atom_site_aniso_label
_atom_site_aniso_U_11
_atom_site_aniso_U_22
_atom_site_aniso_U_33
_atom_site_aniso_U_23
_atom_site_aniso_U_13
_atom_site_aniso_U_12
Cl1 0.0314(11) 0.0177(9) 0.0316(9) -0.0007(7) -0.0107(8) 0.0052(8)
Cl7 0.0172(10) 0.0425(12) 0.0343(10) 0.0037(8) -0.0040(8) 0.0069(8)
Cl6 0.0181(10) 0.0419(12) 0.0470(12) 0.0085(9) -0.0056(8) 0.0067(9)
Cl5 0.0331(12) 0.0342(12) 0.0430(12) -0.0130(9) 0.0036(9) 0.0034(9)
Cl3 0.0334(12) 0.0381(12) 0.0362(11) -0.0113(9) 0.0034(9) 0.0065(9)
Cl2 0.0479(13) 0.0152(9) 0.0402(11) -0.0026(8) -0.0203(10) 0.0027(8)
Cl8 0.0412(14) 0.0820(19) 0.0302(11) 0.0165(11) 0.0036(10) 0.0051(13)
S1 0.0342(13) 0.0306(12) 0.0570(15) -0.0015(10) -0.0101(11) 0.0071(10)
Cl4 0.0563(17) 0.0487(15) 0.0520(14) 0.0074(11) -0.0070(12) -0.0316(13)
Cl9 0.083(2) 0.067(2) 0.0623(18) -0.0027(15) 0.0024(16) 0.0255(17)
Cl10 0.108(3) 0.107(3) 0.0574(19) 0.0166(19) -0.0045(19) -0.001(2)
C33 0.012(4) 0.025(4) 0.033(4) -0.011(3) -0.007(3) -0.001(3)
N1 0.032(4) 0.026(4) 0.029(4) -0.008(3) -0.011(3) 0.007(3)
C29 0.010(4) 0.026(4) 0.026(4) -0.005(3) 0.001(3) 0.001(3)
F3 0.088(6) 0.073(5) 0.067(4) -0.009(4) -0.038(4) 0.038(4)
O1 0.054(5) 0.051(5) 0.052(4) 0.022(3) -0.006(4) 0.001(4)
F1 0.150(9) 0.059(5) 0.057(4) -0.014(3) 0.001(5) 0.029(5)
C28 0.020(4) 0.025(4) 0.025(4) -0.007(3) -0.011(3) 0.001(3)
O3 0.070(6) 0.045(4) 0.071(5) -0.017(4) -0.027(4) 0.025(4)
C2 0.023(4) 0.019(4) 0.022(4) -0.004(3) -0.007(3) 0.002(3)
C30 0.028(5) 0.033(5) 0.026(4) -0.001(3) -0.005(3) 0.008(4)
O2 0.057(5) 0.046(5) 0.134(9) -0.008(5) 0.009(5) 0.024(4)
C1 0.021(4) 0.023(4) 0.028(4) -0.005(3) -0.012(3) -0.001(3)
C21 0.023(4) 0.014(4) 0.029(4) -0.009(3) -0.011(3) 0.000(3)
C4 0.025(4) 0.017(4) 0.032(4) -0.007(3) -0.010(3) 0.001(3)
C32 0.014(4) 0.041(5) 0.032(4) -0.004(4) -0.001(3) 0.003(3)
C20 0.035(5) 0.025(4) 0.021(4) 0.000(3) -0.005(3) 0.006(4)
C6 0.033(5) 0.020(4) 0.029(4) -0.008(3) -0.007(4) 0.006(3)
C3 0.024(4) 0.023(4) 0.031(4) -0.001(3) -0.007(3) 0.007(3)
C5 0.025(4) 0.024(4) 0.028(4) -0.005(3) -0.011(3) -0.002(3)
C23 0.022(4) 0.031(5) 0.025(4) -0.003(3) -0.007(3) 0.002(3)
C24 0.018(4) 0.042(5) 0.036(5) 0.001(4) -0.002(3) -0.001(4)
C25 0.028(5) 0.032(5) 0.035(5) 0.003(4) -0.013(4) -0.012(4)
C26 0.030(5) 0.024(4) 0.031(4) -0.003(3) -0.015(4) -0.001(3)
C27 0.023(4) 0.031(4) 0.024(4) -0.003(3) -0.010(3) -0.001(3)
C22 0.028(4) 0.023(4) 0.022(4) -0.001(3) -0.012(3) 0.003(3)
F2 0.171(10) 0.068(5) 0.085(6) 0.029(5) 0.052(6) 0.019(6)
C31 0.030(5) 0.038(5) 0.028(4) 0.003(4) 0.000(3) 0.005(4)
C19 0.044(6) 0.035(5) 0.030(4) -0.004(4) 0.001(4) 0.007(4)
C11 0.037(6) 0.044(6) 0.062(7) -0.014(5) -0.018(5) 0.010(5)
C10 0.018(5) 0.050(6) 0.080(8) -0.016(6) -0.008(5) 0.001(4)
C9 0.036(6) 0.055(7) 0.049(6) -0.009(5) 0.009(4) 0.007(5)
C8 0.026(5) 0.044(6) 0.043(5) -0.010(4) -0.004(4) 0.003(4)
C7 0.034(5) 0.028(5) 0.035(5) -0.011(4) -0.007(4) 0.014(4)
C12 0.028(5) 0.026(5) 0.044(5) -0.013(4) -0.017(4) 0.002(4)
C14 0.065(8) 0.058(7) 0.041(6) -0.015(5) -0.030(5) 0.015(6)
C13 0.043(6) 0.029(5) 0.040(5) -0.010(4) -0.020(4) 0.003(4)
C18 0.055(6) 0.023(4) 0.031(5) -0.011(3) -0.014(4) 0.017(4)
C17 0.064(7) 0.038(5) 0.030(5) 0.002(4) -0.016(5) 0.013(5)
C16 0.089(10) 0.050(7) 0.033(5) -0.003(5) -0.015(6) 0.014(6)
C15 0.080(9) 0.056(7) 0.036(6) -0.009(5) -0.027(6) 0.006(6)
C34 0.094(10) 0.037(6) 0.057(7) -0.005(5) 0.024(7) 0.018(6)
C35 0.050(7) 0.051(7) 0.061(7) 0.005(5) -0.004(5) 0.004(5)

loop_
_atom_type_symbol
_atom_type_description
_atom_type_scat_dispersion_real
_atom_type_scat_dispersion_imag
_atom_type_scat_source
C C 0.0181 0.0091 'International Tables Vol C Tables 4.2.6.8 and 6.1.1.4'
H H 0.0000 0.0000 'International Tables Vol C Tables 4.2.6.8 and 6.1.1.4'
Cl Cl 0.3639 0.7018 'International Tables Vol C Tables 4.2.6.8 and 6.1.1.4'
F F 0.0727 0.0534 'International Tables Vol C Tables 4.2.6.8 and 6.1.1.4'
N N 0.0311 0.0180 'International Tables Vol C Tables 4.2.6.8 and 6.1.1.4'
O O 0.0492 0.0322 'International Tables Vol C Tables 4.2.6.8 and 6.1.1.4'
S S 0.3331 0.5567 'International Tables Vol C Tables 4.2.6.8 and 6.1.1.4'

loop_
_geom_angle_atom_site_label_1
_geom_angle_atom_site_label_2
_geom_angle_atom_site_label_3
_geom_angle
_geom_angle_site_symmetry_1
_geom_angle_site_symmetry_3
_geom_angle_publ_flag
O1 S1 O3 114.5(6) . . ?
O1 S1 O2 114.1(5) . . ?
O1 S1 C34 104.1(5) . . ?
O3 S1 O2 115.0(5) . . ?
O3 S1 C34 104.1(5) . . ?
O2 S1 C34 103.1(6) . . ?
C28 C33 Cl6 119.3(7) . . ?
C32 C33 Cl6 116.5(6) . . ?
C32 C33 C28 124.1(7) . . ?
C6 N1 C19 119.6(7) . . ?
C6 N1 C18 122.7(7) . . ?
C18 N1 C19 117.6(7) . . ?
C28 C29 Cl7 120.3(6) . . ?
C30 C29 Cl7 115.8(6) . . ?
C30 C29 C28 123.7(8) . . ?
C33 C28 C1 122.0(7) . . ?
C29 C28 C33 114.4(7) . . ?
C29 C28 C1 123.6(8) . . ?
C21 C2 C1 121.8(7) . . ?
C3 C2 C1 123.1(7) . . ?
C3 C2 C21 114.9(6) . . ?
C29 C30 H30 121.2 . . ?
C31 C30 C29 117.7(8) . . ?
C31 C30 H30 121.2 . . ?
C28 C1 C2 120.3(7) . . ?
C28 C1 C22 120.7(6) . . ?
C2 C1 C22 118.9(7) . . ?
C2 C21 Cl2 120.6(5) . . ?
C20 C21 Cl2 117.0(6) . . ?
C20 C21 C2 122.3(7) . . ?
C3 C4 H4 120.4 . . ?
C3 C4 C5 119.2(7) . . ?
C5 C4 H4 120.4 . . ?
C33 C32 H32 121.1 . . ?
C31 C32 C33 117.7(8) . . ?
C31 C32 H32 121.1 . . ?
C21 C20 H20 119.7 . . ?
C5 C20 C21 120.6(7) . . ?
C5 C20 H20 119.7 . . ?
N1 C6 C5 120.7(8) . . ?
N1 C6 C7 120.2(5) . . ?
C7 C6 C5 119.0(7) . . ?
C2 C3 Cl1 119.2(6) . . ?
C4 C3 Cl1 117.0(6) . . ?
C4 C3 C2 123.5(7) . . ?
C4 C5 C6 122.4(7) . . ?
C20 C5 C4 119.2(6) . . ?
C20 C5 C6 118.3(7) . . ?
C24 C23 Cl3 117.5(3) . . ?
C24 C23 C22 120.0 . . ?
C22 C23 Cl3 122.2(3) . . ?
C23 C24 H24 120.0 . . ?
C23 C24 C25 120.0 . . ?
C25 C24 H24 120.0 . . ?
C24 C25 Cl4 120.5(3) . . ?
C26 C25 Cl4 119.5(3) . . ?
C26 C25 C24 120.0 . . ?
C25 C26 H26 120.0 . . ?
C25 C26 C27 120.0 . . ?
C27 C26 H26 120.0 . . ?
C26 C27 Cl5 117.2(3) . . ?
C26 C27 C22 120.0 . . ?
C22 C27 Cl5 122.8(3) . . ?
C23 C22 C1 120.1(4) . . ?
C27 C22 C1 119.8(4) . . ?
C27 C22 C23 120.0 . . ?
C30 C31 Cl8 118.5(7) . . ?
C32 C31 Cl8 119.1(7) . . ?
C32 C31 C30 122.4(8) . . ?
N1 C19 H19A 109.5 . . ?
N1 C19 H19B 109.5 . . ?
N1 C19 H19C 109.5 . . ?
H19A C19 H19B 109.5 . . ?
H19A C19 H19C 109.5 . . ?
H19B C19 H19C 109.5 . . ?
C10 C11 H11 120.0 . . ?
C10 C11 C12 120.0 . . ?
C12 C11 H11 120.0 . . ?
C11 C10 H10 120.0 . . ?
C9 C10 C11 120.0 . . ?
C9 C10 H10 120.0 . . ?
C10 C9 H9 120.0 . . ?
C10 C9 C8 120.0 . . ?
C8 C9 H9 120.0 . . ?
C9 C8 H8 120.0 . . ?
C9 C8 C7 120.0 . . ?
C7 C8 H8 120.0 . . ?
C8 C7 C6 119.9(4) . . ?
C12 C7 C6 120.1(4) . . ?
C12 C7 C8 120.0 . . ?
C11 C12 C13 121.7(4) . . ?
C7 C12 C11 120.0 . . ?
C7 C12 C13 118.3(4) . . ?
C13 C14 H14 120.0 . . ?
C13 C14 C15 120.0 . . ?
C15 C14 H14 120.0 . . ?
C14 C13 C12 121.7(4) . . ?
C18 C13 C12 118.3(4) . . ?
C18 C13 C14 120.0 . . ?
C13 C18 N1 120.2(5) . . ?
C17 C18 N1 119.8(5) . . ?
C17 C18 C13 120.0 . . ?
C18 C17 H17 120.0 . . ?
C18 C17 C16 120.0 . . ?
C16 C17 H17 120.0 . . ?
C17 C16 H16 120.0 . . ?
C15 C16 C17 120.0 . . ?
C15 C16 H16 120.0 . . ?
C14 C15 H15 120.0 . . ?
C16 C15 C14 120.0 . . ?
C16 C15 H15 120.0 . . ?
F3 C34 S1 112.5(8) . . ?
F3 C34 F1 105.6(11) . . ?
F3 C34 F2 107.1(11) . . ?
F1 C34 S1 112.6(9) . . ?
F2 C34 S1 111.9(10) . . ?
F2 C34 F1 106.8(10) . . ?
Cl9 C35 H35A 109.6 . . ?
Cl9 C35 H35B 109.6 . . ?
Cl10 C35 Cl9 110.2(7) . . ?
Cl10 C35 H35A 109.6 . . ?
Cl10 C35 H35B 109.6 . . ?
H35A C35 H35B 108.1 . . ?

loop_
_geom_bond_atom_site_label_1
_geom_bond_atom_site_label_2
_geom_bond_distance
_geom_bond_site_symmetry_2
_geom_bond_publ_flag
Cl1 C3 1.745(8) . ?
Cl7 C29 1.746(8) . ?
Cl6 C33 1.741(8) . ?
Cl5 C27 1.724(4) . ?
Cl3 C23 1.706(4) . ?
Cl2 C21 1.736(7) . ?
Cl8 C31 1.739(9) . ?
S1 O1 1.433(8) . ?
S1 O3 1.437(8) . ?
S1 O2 1.456(9) . ?
S1 C34 1.784(13) . ?
Cl4 C25 1.708(4) . ?
Cl9 C35 1.765(12) . ?
Cl10 C35 1.759(12) . ?
C33 C28 1.415(12) . ?
C33 C32 1.377(12) . ?
N1 C6 1.316(11) . ?
N1 C19 1.486(12) . ?
N1 C18 1.408(7) . ?
C29 C28 1.392(11) . ?
C29 C30 1.392(12) . ?
F3 C34 1.325(16) . ?
F1 C34 1.342(13) . ?
C28 C1 1.450(12) . ?
C2 C1 1.480(10) . ?
C2 C21 1.409(11) . ?
C2 C3 1.405(11) . ?
C30 H30 0.9500 . ?
C30 C31 1.382(13) . ?
C1 C22 1.514(9) . ?
C21 C20 1.389(10) . ?
C4 H4 0.9500 . ?
C4 C3 1.381(11) . ?
C4 C5 1.398(11) . ?
C32 H32 0.9500 . ?
C32 C31 1.370(12) . ?
C20 H20 0.9500 . ?
C20 C5 1.373(11) . ?
C6 C5 1.4703(10) . ?
C6 C7 1.446(10) . ?
C23 C24 1.3900 . ?
C23 C22 1.3900 . ?
C24 H24 0.9500 . ?
C24 C25 1.3900 . ?
C25 C26 1.3900 . ?
C26 H26 0.9500 . ?
C26 C27 1.3900 . ?
C27 C22 1.3900 . ?
F2 C34 1.338(15) . ?
C19 H19A 0.9800 . ?
C19 H19B 0.9800 . ?
C19 H19C 0.9800 . ?
C11 H11 0.9500 . ?
C11 C10 1.3900 . ?
C11 C12 1.3900 . ?
C10 H10 0.9500 . ?
C10 C9 1.3900 . ?
C9 H9 0.9500 . ?
C9 C8 1.3900 . ?
C8 H8 0.9500 . ?
C8 C7 1.3900 . ?
C7 C12 1.3900 . ?
C12 C13 1.488(7) . ?
C14 H14 0.9500 . ?
C14 C13 1.3900 . ?
C14 C15 1.3900 . ?
C13 C18 1.3900 . ?
C18 C17 1.3900 . ?
C17 H17 0.9500 . ?
C17 C16 1.3900 . ?
C16 H16 0.9500 . ?
C16 C15 1.3900 . ?
C15 H15 0.9500 . ?
C35 H35A 0.9900 . ?
C35 H35B 0.9900 . ?

loop_
_geom_torsion_atom_site_label_1
_geom_torsion_atom_site_label_2
_geom_torsion_atom_site_label_3
_geom_torsion_atom_site_label_4
_geom_torsion
_geom_torsion_site_symmetry_1
_geom_torsion_site_symmetry_2
_geom_torsion_site_symmetry_3
_geom_torsion_site_symmetry_4
_geom_torsion_publ_flag
Cl7 C29 C28 C33 176.6(6) . . . . ?
Cl7 C29 C28 C1 -1.4(11) . . . . ?
Cl7 C29 C30 C31 -175.9(6) . . . . ?
Cl6 C33 C28 C29 177.1(6) . . . . ?
Cl6 C33 C28 C1 -4.8(10) . . . . ?
Cl6 C33 C32 C31 -178.1(7) . . . . ?
Cl5 C27 C22 C1 1.8(5) . . . . ?
Cl5 C27 C22 C23 177.7(4) . . . . ?
Cl3 C23 C24 C25 -173.6(4) . . . . ?
Cl3 C23 C22 C1 -10.9(5) . . . . ?
Cl3 C23 C22 C27 173.3(4) . . . . ?
Cl2 C21 C20 C5 -174.9(7) . . . . ?
Cl4 C25 C26 C27 -179.4(4) . . . . ?
C33 C28 C1 C2 -50.3(11) . . . . ?
C33 C28 C1 C22 132.5(8) . . . . ?
C33 C32 C31 Cl8 -178.6(6) . . . . ?
C33 C32 C31 C30 1.5(14) . . . . ?
N1 C6 C5 C4 -113.2(10) . . . . ?
N1 C6 C5 C20 68.9(11) . . . . ?
N1 C6 C7 C8 177.3(6) . . . . ?
N1 C6 C7 C12 -1.2(10) . . . . ?
N1 C18 C17 C16 179.6(6) . . . . ?
C29 C28 C1 C2 127.6(8) . . . . ?
C29 C28 C1 C22 -49.6(11) . . . . ?
C29 C30 C31 Cl8 178.7(6) . . . . ?
C29 C30 C31 C32 -1.4(13) . . . . ?
O1 S1 C34 F3 58.9(9) . . . . ?
O1 S1 C34 F1 -60.2(11) . . . . ?
O1 S1 C34 F2 179.5(9) . . . . ?
C28 C33 C32 C31 -0.6(13) . . . . ?
C28 C29 C30 C31 0.3(13) . . . . ?
C28 C1 C22 C23 128.6(7) . . . . ?
C28 C1 C22 C27 -55.6(9) . . . . ?
O3 S1 C34 F3 -61.4(10) . . . . ?
O3 S1 C34 F1 179.5(10) . . . . ?
O3 S1 C34 F2 59.2(10) . . . . ?
C2 C1 C22 C23 -48.7(8) . . . . ?
C2 C1 C22 C27 127.1(6) . . . . ?
C2 C21 C20 C5 1.9(14) . . . . ?
C30 C29 C28 C33 0.5(12) . . . . ?
C30 C29 C28 C1 -177.5(8) . . . . ?
O2 S1 C34 F3 178.3(8) . . . . ?
O2 S1 C34 F1 59.1(11) . . . . ?
O2 S1 C34 F2 -61.1(9) . . . . ?
C1 C2 C21 Cl2 1.0(12) . . . . ?
C1 C2 C21 C20 -175.6(8) . . . . ?
C1 C2 C3 Cl1 -8.8(12) . . . . ?
C1 C2 C3 C4 176.9(8) . . . . ?
C21 C2 C1 C28 128.7(9) . . . . ?
C21 C2 C1 C22 -54.0(11) . . . . ?
C21 C2 C3 Cl1 176.3(6) . . . . ?
C21 C2 C3 C4 2.0(13) . . . . ?
C21 C20 C5 C4 -4.2(14) . . . . ?
C21 C20 C5 C6 173.8(8) . . . . ?
C32 C33 C28 C29 -0.4(12) . . . . ?
C32 C33 C28 C1 177.7(8) . . . . ?
C6 N1 C18 C13 -5.3(9) . . . . ?
C6 N1 C18 C17 175.1(6) . . . . ?
C6 C7 C12 C11 178.5(6) . . . . ?
C6 C7 C12 C13 -1.8(7) . . . . ?
C3 C2 C1 C28 -45.9(12) . . . . ?
C3 C2 C1 C22 131.4(8) . . . . ?
C3 C2 C21 Cl2 176.0(6) . . . . ?
C3 C2 C21 C20 -0.7(13) . . . . ?
C3 C4 C5 C20 5.4(14) . . . . ?
C3 C4 C5 C6 -172.5(8) . . . . ?
C5 C4 C3 Cl1 -178.8(7) . . . . ?
C5 C4 C3 C2 -4.4(14) . . . . ?
C5 C6 C7 C8 -7.5(9) . . . . ?
C5 C6 C7 C12 174.0(6) . . . . ?
C23 C24 C25 Cl4 179.4(4) . . . . ?
C23 C24 C25 C26 0.0 . . . . ?
C24 C23 C22 C1 175.9(5) . . . . ?
C24 C23 C22 C27 0.0 . . . . ?
C24 C25 C26 C27 0.0 . . . . ?
C25 C26 C27 Cl5 -177.8(4) . . . . ?
C25 C26 C27 C22 0.0 . . . . ?
C26 C27 C22 C1 -175.9(5) . . . . ?
C26 C27 C22 C23 0.0 . . . . ?
C22 C23 C24 C25 0.0 . . . . ?
C19 N1 C6 C5 13.9(12) . . . . ?
C19 N1 C6 C7 -171.1(7) . . . . ?
C19 N1 C18 C13 170.7(6) . . . . ?
C19 N1 C18 C17 -8.9(9) . . . . ?
C11 C10 C9 C8 0.0 . . . . ?
C11 C12 C13 C14 2.7(7) . . . . ?
C11 C12 C13 C18 -179.0(4) . . . . ?
C10 C11 C12 C7 0.0 . . . . ?
C10 C11 C12 C13 -179.7(6) . . . . ?
C10 C9 C8 C7 0.0 . . . . ?
C9 C8 C7 C6 -178.5(6) . . . . ?
C9 C8 C7 C12 0.0 . . . . ?
C8 C7 C12 C11 0.0 . . . . ?
C8 C7 C12 C13 179.7(6) . . . . ?
C7 C6 C5 C4 71.7(11) . . . . ?
C7 C6 C5 C20 -106.2(9) . . . . ?
C7 C12 C13 C14 -177.0(4) . . . . ?
C7 C12 C13 C18 1.3(7) . . . . ?
C12 C11 C10 C9 0.0 . . . . ?
C12 C13 C18 N1 2.1(7) . . . . ?
C12 C13 C18 C17 -178.4(6) . . . . ?
C14 C13 C18 N1 -179.6(6) . . . . ?
C14 C13 C18 C17 0.0 . . . . ?
C13 C14 C15 C16 0.0 . . . . ?
C13 C18 C17 C16 0.0 . . . . ?
C18 N1 C6 C5 -170.2(7) . . . . ?
C18 N1 C6 C7 4.8(11) . . . . ?
C18 C17 C16 C15 0.0 . . . . ?
C17 C16 C15 C14 0.0 . . . . ?
C15 C14 C13 C12 178.3(6) . . . . ?
C15 C14 C13 C18 0.0 . . . . ?
